data_1555805
loop_
_publ_author_name
'Zhou, Tao'
'Wang, Yanwei'
'Li, Bin'
'Wang, Baiquan'

_publ_section_title
;
 Rh(III)-Catalyzed Carbocyclization of
 3-(Indolin-1-yl)-3-oxopropanenitriles with Alkynes and Alkenes through
 C-H Activation.
;
_journal_issue 19
_journal_name_full 'Organic letters'
_journal_page_first 5066
_journal_page_last 5069
_journal_paper_doi 10.1021/acs.orglett.6b02521
_journal_volume 18
_journal_year 2016
_chemical_formula_sum 'C20 H16 N2'
_chemical_formula_weight 284.35
_space_group_IT_number 14
_space_group_name_Hall '-P 2ybc'
_space_group_name_H-M_alt 'P 1 21/c 1'
_symmetry_cell_setting monoclinic
_symmetry_space_group_name_H-M 'P 1 21/c 1'
_atom_sites_solution_hydrogens geom
_atom_sites_solution_primary direct
_atom_sites_solution_secondary difmap
_audit_creation_method SHELXL-97
_cell_angle_alpha 90.00
_cell_angle_beta 108.359(4)
_cell_angle_gamma 90.00
_cell_formula_units_Z 4
_cell_length_a 11.170(2)
_cell_length_b 16.077(3)
_cell_length_c 8.4209(18)
_cell_measurement_reflns_used 3997
_cell_measurement_temperature 113(2)
_cell_measurement_theta_max 27.5
_cell_measurement_theta_min 3.2
_cell_volume 1435.3(5)
_computing_cell_refinement 'CrystalClear-SM Expert 2.1 b42'
_computing_data_collection 'CrystalClear-SM Expert 2.1 b42 (Rigaku, 2015)'
_computing_data_reduction 'CrystalClear-SM Expert 2.1 b42'
_computing_molecular_graphics 'CrystalStructure 4.1'
_computing_publication_material 'CrystalStructure 4.1 (Rigaku, 2014)'
_computing_structure_refinement 'SHELXL-97 (Sheldrick, 1997)'
_computing_structure_solution 'SHELXS-97 (Sheldrick, 1990)'
_diffrn_ambient_temperature 113(2)
_diffrn_detector_area_resol_mean 5.814
_diffrn_measured_fraction_theta_full 0.994
_diffrn_measured_fraction_theta_max 0.994
_diffrn_measurement_device_type 'Rigaku XtaLAB P200'
_diffrn_measurement_method '\w and \f scans'
_diffrn_radiation_monochromator multilayer
_diffrn_radiation_source 'rotating anode'
_diffrn_radiation_type MoK\a
_diffrn_radiation_wavelength 0.71073
_diffrn_reflns_av_R_equivalents 0.0195
_diffrn_reflns_av_sigmaI/netI 0.0118
_diffrn_reflns_limit_h_max 14
_diffrn_reflns_limit_h_min -14
_diffrn_reflns_limit_k_max 20
_diffrn_reflns_limit_k_min -20
_diffrn_reflns_limit_l_max 10
_diffrn_reflns_limit_l_min -10
_diffrn_reflns_number 18085
_diffrn_reflns_theta_full 27.52
_diffrn_reflns_theta_max 27.52
_diffrn_reflns_theta_min 3.18
_diffrn_standards_decay_% 0
_diffrn_standards_interval_count 0
_diffrn_standards_interval_time 0
_diffrn_standards_number 0
_exptl_absorpt_coefficient_mu 0.078
_exptl_absorpt_correction_T_max 0.9907
_exptl_absorpt_correction_T_min 0.9846
_exptl_absorpt_correction_type multi-scan
_exptl_absorpt_process_details 'REQAB (Rigaku, 1998)'
_exptl_crystal_colour Colorless
_exptl_crystal_density_diffrn 1.316
_exptl_crystal_density_method 'not measured'
_exptl_crystal_description Prism
_exptl_crystal_F_000 600
_exptl_crystal_size_max 0.20
_exptl_crystal_size_mid 0.18
_exptl_crystal_size_min 0.12
_refine_diff_density_max 0.358
_refine_diff_density_min -0.174
_refine_diff_density_rms 0.038
_refine_ls_extinction_method none
_refine_ls_goodness_of_fit_ref 1.035
_refine_ls_hydrogen_treatment constr
_refine_ls_matrix_type full
_refine_ls_number_parameters 200
_refine_ls_number_reflns 3293
_refine_ls_number_restraints 0
_refine_ls_restrained_S_all 1.035
_refine_ls_R_factor_all 0.0404
_refine_ls_R_factor_gt 0.0360
_refine_ls_shift/su_max 0.004
_refine_ls_shift/su_mean 0.001
_refine_ls_structure_factor_coef Fsqd
_refine_ls_weighting_details 'calc w=1/[\s^2^(Fo^2^)+(0.0599P)^2^+0.3903P] where P=(Fo^2^+2Fc^2^)/3'
_refine_ls_weighting_scheme calc
_refine_ls_wR_factor_gt 0.1019
_refine_ls_wR_factor_ref 0.1051
_reflns_number_gt 2907
_reflns_number_total 3293
_reflns_threshold_expression >2sigma(I)
_cod_data_source_file ol6b02521_si_002.cif
_cod_data_source_block m20151008d1
_cod_depositor_comments
;
The following automatic conversions were performed:

data item '_exptl_absorpt_correction_type' value 'MULTI-SCAN' was
changed to 'multi-scan' in accordance with the
/home/saulius/struct/COD-crude-data/automatic-downloads/DataCite-retrospective/ACS/depositions/lib/dictionaries/cif_core.dic
dictionary named 'cif_core.dic' version 2.4.2 last updated on
2011-04-26.

data item '_refine_ls_hydrogen_treatment' value 'CONSTR' was changed
to 'constr' in accordance with the
/home/saulius/struct/COD-crude-data/automatic-downloads/DataCite-retrospective/ACS/depositions/lib/dictionaries/cif_core.dic
dictionary named 'cif_core.dic' version 2.4.2 last updated on
2011-04-26.

data item '_symmetry_cell_setting' value 'Monoclinic' was changed to
'monoclinic' in accordance with the
/home/saulius/struct/COD-crude-data/automatic-downloads/DataCite-retrospective/ACS/depositions/lib/dictionaries/cif_core.dic
dictionary named 'cif_core.dic' version 2.4.2 last updated on
2011-04-26.

Automatic conversion script
Id: cif_fix_values 6909 2019-04-08 15:41:33Z antanas 
;
_cod_original_sg_symbol_H-M P2(1)/c
_cod_database_code 1555805

loop_
_symmetry_equiv_pos_as_xyz
'x, y, z'
'-x, y+1/2, -z+1/2'
'-x, -y, -z'
'x, -y-1/2, z-1/2'

loop_
_atom_site_label
_atom_site_type_symbol
_atom_site_fract_x
_atom_site_fract_y
_atom_site_fract_z
_atom_site_U_iso_or_equiv
_atom_site_adp_type
_atom_site_occupancy
_atom_site_symmetry_multiplicity
_atom_site_calc_flag
_atom_site_refinement_flags
N1 N 0.35503(8) 0.20003(5) 0.23272(10) 0.01773(19) Uani 1 1 d .
N2 N 0.64088(9) 0.09971(6) 0.13898(12) 0.0269(2) Uani 1 1 d .
C1 C 0.45743(9) 0.25190(6) 0.20806(13) 0.0206(2) Uani 1 1 d .
H1A H 0.4673 0.2412 0.0970 0.025 Uiso 1 1 calc R
H1B H 0.5386 0.2402 0.2957 0.025 Uiso 1 1 calc R
C2 C 0.41543(10) 0.34285(6) 0.22062(13) 0.0218(2) Uani 1 1 d .
H2A H 0.4799 0.3736 0.3092 0.026 Uiso 1 1 calc R
H2B H 0.4003 0.3724 0.1129 0.026 Uiso 1 1 calc R
C3 C 0.29469(10) 0.33414(6) 0.26389(12) 0.0193(2) Uani 1 1 d .
C4 C 0.21484(10) 0.39152(6) 0.30038(13) 0.0224(2) Uani 1 1 d .
H4 H 0.2313 0.4494 0.2987 0.027 Uiso 1 1 calc R
C5 C 0.10898(10) 0.36256(6) 0.34005(13) 0.0236(2) Uani 1 1 d .
H5 H 0.0536 0.4017 0.3648 0.028 Uiso 1 1 calc R
C6 C 0.08341(9) 0.27826(6) 0.34400(13) 0.0213(2) Uani 1 1 d .
H6 H 0.0115 0.2606 0.3721 0.026 Uiso 1 1 calc R
C7 C 0.16299(9) 0.21868(6) 0.30676(12) 0.0181(2) Uani 1 1 d .
C8 C 0.26623(9) 0.24991(6) 0.26797(12) 0.0173(2) Uani 1 1 d .
C9 C 0.14909(9) 0.12880(6) 0.30632(12) 0.0181(2) Uani 1 1 d .
C10 C 0.03359(10) 0.09412(6) 0.33873(14) 0.0229(2) Uani 1 1 d .
H10A H 0.0321 0.0335 0.3259 0.034 Uiso 1 1 calc R
H10B H -0.0422 0.1180 0.2586 0.034 Uiso 1 1 calc R
H10C H 0.0358 0.1083 0.4528 0.034 Uiso 1 1 calc R
C11 C 0.23930(9) 0.07993(6) 0.27472(12) 0.0177(2) Uani 1 1 d .
C12 C 0.23255(9) -0.01290(6) 0.28016(12) 0.0184(2) Uani 1 1 d .
C13 C 0.24967(10) -0.05357(6) 0.43179(13) 0.0233(2) Uani 1 1 d .
H13 H 0.2611 -0.0219 0.5308 0.028 Uiso 1 1 calc R
C14 C 0.25026(10) -0.14014(7) 0.43979(14) 0.0250(2) Uani 1 1 d .
H14 H 0.2610 -0.1671 0.5437 0.030 Uiso 1 1 calc R
C15 C 0.23523(9) -0.18707(6) 0.29676(14) 0.0228(2) Uani 1 1 d .
H15 H 0.2381 -0.2461 0.3028 0.027 Uiso 1 1 calc R
C16 C 0.21597(10) -0.14710(6) 0.14469(14) 0.0235(2) Uani 1 1 d .
H16 H 0.2041 -0.1789 0.0459 0.028 Uiso 1 1 calc R
C17 C 0.21402(10) -0.06071(6) 0.13612(13) 0.0214(2) Uani 1 1 d .
H17 H 0.1999 -0.0340 0.0312 0.026 Uiso 1 1 calc R
C18 C 0.35029(9) 0.11506(6) 0.23850(12) 0.0175(2) Uani 1 1 d .
C19 C 0.44174(10) 0.06352(6) 0.21414(13) 0.0222(2) Uani 1 1 d .
H19 H 0.4307 0.0056 0.2275 0.027 Uiso 1 1 calc R
C20 C 0.54961(10) 0.08653(6) 0.17183(13) 0.0211(2) Uani 1 1 d .

loop_
_atom_site_aniso_label
_atom_site_aniso_U_11
_atom_site_aniso_U_22
_atom_site_aniso_U_33
_atom_site_aniso_U_23
_atom_site_aniso_U_13
_atom_site_aniso_U_12
N1 0.0185(4) 0.0145(4) 0.0211(4) 0.0000(3) 0.0075(3) -0.0002(3)
N2 0.0291(5) 0.0251(5) 0.0307(5) -0.0015(4) 0.0155(4) 0.0022(4)
C1 0.0203(5) 0.0169(4) 0.0256(5) 0.0001(4) 0.0089(4) -0.0022(3)
C2 0.0251(5) 0.0162(5) 0.0248(5) 0.0011(4) 0.0086(4) -0.0010(4)
C3 0.0228(5) 0.0162(4) 0.0176(5) 0.0001(3) 0.0045(4) -0.0004(3)
C4 0.0295(5) 0.0143(4) 0.0229(5) -0.0006(4) 0.0073(4) 0.0019(4)
C5 0.0265(5) 0.0195(5) 0.0252(5) -0.0011(4) 0.0087(4) 0.0059(4)
C6 0.0206(5) 0.0213(5) 0.0222(5) -0.0002(4) 0.0071(4) 0.0028(4)
C7 0.0193(5) 0.0167(4) 0.0174(4) -0.0001(3) 0.0044(4) 0.0012(3)
C8 0.0192(4) 0.0157(4) 0.0161(4) -0.0006(3) 0.0043(3) 0.0017(3)
C9 0.0192(4) 0.0172(4) 0.0169(4) -0.0002(4) 0.0045(4) -0.0012(3)
C10 0.0205(5) 0.0209(5) 0.0287(5) -0.0001(4) 0.0097(4) -0.0013(4)
C11 0.0199(5) 0.0153(4) 0.0174(4) -0.0001(3) 0.0051(4) -0.0010(3)
C12 0.0176(4) 0.0146(4) 0.0237(5) 0.0002(4) 0.0075(4) -0.0003(3)
C13 0.0290(5) 0.0184(5) 0.0209(5) -0.0007(4) 0.0055(4) -0.0017(4)
C14 0.0291(5) 0.0199(5) 0.0241(5) 0.0047(4) 0.0055(4) -0.0011(4)
C15 0.0220(5) 0.0145(4) 0.0333(6) 0.0013(4) 0.0108(4) -0.0008(4)
C16 0.0291(5) 0.0177(5) 0.0282(5) -0.0043(4) 0.0154(4) -0.0022(4)
C17 0.0270(5) 0.0176(5) 0.0227(5) 0.0007(4) 0.0121(4) -0.0007(4)
C18 0.0192(5) 0.0154(4) 0.0173(4) 0.0004(3) 0.0048(4) -0.0002(3)
C19 0.0223(5) 0.0158(4) 0.0301(5) 0.0002(4) 0.0106(4) 0.0006(4)
C20 0.0239(5) 0.0177(4) 0.0217(5) -0.0017(4) 0.0074(4) 0.0035(4)

loop_
_atom_type_symbol
_atom_type_description
_atom_type_scat_dispersion_real
_atom_type_scat_dispersion_imag
_atom_type_scat_source
C C 0.0033 0.0016 'International Tables Vol C Tables 4.2.6.8 and 6.1.1.4'
H H 0.0000 0.0000 'International Tables Vol C Tables 4.2.6.8 and 6.1.1.4'
N N 0.0061 0.0033 'International Tables Vol C Tables 4.2.6.8 and 6.1.1.4'

loop_
_geom_angle_atom_site_label_1
_geom_angle_atom_site_label_2
_geom_angle_atom_site_label_3
_geom_angle
C18 N1 C8 122.31(8)
C18 N1 C1 127.37(8)
C8 N1 C1 110.01(8)
N1 C1 C2 104.94(8)
N1 C1 H1A 110.8
C2 C1 H1A 110.8
N1 C1 H1B 110.8
C2 C1 H1B 110.8
H1A C1 H1B 108.8
C3 C2 C1 103.98(8)
C3 C2 H2A 111.0
C1 C2 H2A 111.0
C3 C2 H2B 111.0
C1 C2 H2B 111.0
H2A C2 H2B 109.0
C4 C3 C8 118.33(10)
C4 C3 C2 132.76(9)
C8 C3 C2 108.90(9)
C3 C4 C5 118.78(9)
C3 C4 H4 120.6
C5 C4 H4 120.6
C6 C5 C4 121.61(9)
C6 C5 H5 119.2
C4 C5 H5 119.2
C5 C6 C7 120.67(10)
C5 C6 H6 119.7
C7 C6 H6 119.7
C8 C7 C6 115.85(9)
C8 C7 C9 117.08(8)
C6 C7 C9 127.07(9)
N1 C8 C7 123.21(9)
N1 C8 C3 112.01(9)
C7 C8 C3 124.76(9)
C11 C9 C7 119.13(9)
C11 C9 C10 123.20(9)
C7 C9 C10 117.66(8)
C9 C10 H10A 109.5
C9 C10 H10B 109.5
H10A C10 H10B 109.5
C9 C10 H10C 109.5
H10A C10 H10C 109.5
H10B C10 H10C 109.5
C9 C11 C18 122.51(9)
C9 C11 C12 121.30(9)
C18 C11 C12 116.17(8)
C13 C12 C17 118.57(9)
C13 C12 C11 120.18(9)
C17 C12 C11 121.21(9)
C12 C13 C14 120.69(9)
C12 C13 H13 119.7
C14 C13 H13 119.7
C15 C14 C13 120.28(10)
C15 C14 H14 119.9
C13 C14 H14 119.9
C14 C15 C16 119.41(9)
C14 C15 H15 120.3
C16 C15 H15 120.3
C15 C16 C17 120.38(9)
C15 C16 H16 119.8
C17 C16 H16 119.8
C16 C17 C12 120.63(9)
C16 C17 H17 119.7
C12 C17 H17 119.7
N1 C18 C19 123.74(9)
N1 C18 C11 115.65(8)
C19 C18 C11 120.61(9)
C18 C19 C20 127.72(9)
C18 C19 H19 116.1
C20 C19 H19 116.1
N2 C20 C19 175.22(11)

loop_
_geom_bond_atom_site_label_1
_geom_bond_atom_site_label_2
_geom_bond_distance
N1 C18 1.3685(12)
N1 C8 1.3786(12)
N1 C1 1.4821(12)
N2 C20 1.1569(14)
C1 C2 1.5494(14)
C1 H1A 0.9900
C1 H1B 0.9900
C2 C3 1.5103(15)
C2 H2A 0.9900
C2 H2B 0.9900
C3 C4 1.3834(14)
C3 C8 1.3938(13)
C4 C5 1.4055(15)
C4 H4 0.9500
C5 C6 1.3876(14)
C5 H5 0.9500
C6 C7 1.4077(13)
C6 H6 0.9500
C7 C8 1.3878(14)
C7 C9 1.4533(13)
C9 C11 1.3683(14)
C9 C10 1.5071(14)
C10 H10A 0.9800
C10 H10B 0.9800
C10 H10C 0.9800
C11 C18 1.4789(13)
C11 C12 1.4959(13)
C12 C13 1.3930(14)
C12 C17 1.3952(14)
C13 C14 1.3934(14)
C13 H13 0.9500
C14 C15 1.3859(16)
C14 H14 0.9500
C15 C16 1.3877(15)
C15 H15 0.9500
C16 C17 1.3906(14)
C16 H16 0.9500
C17 H17 0.9500
C18 C19 1.3799(14)
C19 C20 1.4093(15)
C19 H19 0.9500

loop_
_geom_torsion_atom_site_label_1
_geom_torsion_atom_site_label_2
_geom_torsion_atom_site_label_3
_geom_torsion_atom_site_label_4
_geom_torsion
C18 N1 C1 C2 -177.48(9)
C8 N1 C1 C2 -3.88(10)
N1 C1 C2 C3 3.80(10)
C1 C2 C3 C4 176.14(11)
C1 C2 C3 C8 -2.59(11)
C8 C3 C4 C5 0.08(15)
C2 C3 C4 C5 -178.55(10)
C3 C4 C5 C6 0.26(16)
C4 C5 C6 C7 -0.50(16)
C5 C6 C7 C8 0.36(14)
C5 C6 C7 C9 179.71(10)
C18 N1 C8 C7 -2.13(14)
C1 N1 C8 C7 -176.11(9)
C18 N1 C8 C3 176.37(8)
C1 N1 C8 C3 2.39(11)
C6 C7 C8 N1 178.30(9)
C9 C7 C8 N1 -1.11(14)
C6 C7 C8 C3 -0.01(14)
C9 C7 C8 C3 -179.43(9)
C4 C3 C8 N1 -178.69(9)
C2 C3 C8 N1 0.25(11)
C4 C3 C8 C7 -0.21(15)
C2 C3 C8 C7 178.72(9)
C8 C7 C9 C11 2.48(13)
C6 C7 C9 C11 -176.86(9)
C8 C7 C9 C10 -176.66(9)
C6 C7 C9 C10 4.00(15)
C7 C9 C11 C18 -0.84(14)
C10 C9 C11 C18 178.25(9)
C7 C9 C11 C12 177.29(9)
C10 C9 C11 C12 -3.62(15)
C9 C11 C12 C13 -68.30(13)
C18 C11 C12 C13 109.94(11)
C9 C11 C12 C17 114.19(11)
C18 C11 C12 C17 -67.56(12)
C17 C12 C13 C14 1.00(15)
C11 C12 C13 C14 -176.57(9)
C12 C13 C14 C15 0.76(16)
C13 C14 C15 C16 -1.84(16)
C14 C15 C16 C17 1.16(15)
C15 C16 C17 C12 0.62(15)
C13 C12 C17 C16 -1.68(15)
C11 C12 C17 C16 175.86(9)
C8 N1 C18 C19 -175.82(9)
C1 N1 C18 C19 -2.94(15)
C8 N1 C18 C11 3.67(13)
C1 N1 C18 C11 176.55(8)
C9 C11 C18 N1 -2.20(13)
C12 C11 C18 N1 179.58(8)
C9 C11 C18 C19 177.30(9)
C12 C11 C18 C19 -0.92(13)
N1 C18 C19 C20 -3.49(17)
C11 C18 C19 C20 177.05(10)
C18 C19 C20 N2 171.7(13)
